data_4339340
loop_
_publ_author_name
'Homden, Damien M.'
'Redshaw, Carl'
'Hughes, David L.'

_publ_section_title
;
 Vanadium complexes possessing N2O2S2-based ligands: highly active
 procatalysts for the homopolymerization of ethylene and copolymerization
 of ethylene/1-hexene.
;
_journal_issue 25
_journal_name_full 'Inorganic chemistry'
_journal_page_first 10827
_journal_page_last 10839
_journal_paper_doi 10.1021/ic701461b
_journal_volume 46
_journal_year 2007
_chemical_formula_moiety 'C38 H48 N2 O2 S2'
_chemical_formula_structural (CH2SC6H4NHCH2C6H2Me,tBu,OH)2
_chemical_formula_sum 'C38 H48 N2 O2 S2'
_chemical_formula_weight 628.90
_chemical_name_common 'Compound H2L4'
_chemical_name_systematic
;
 ?
;
_space_group_IT_number 15
_symmetry_cell_setting monoclinic
_symmetry_space_group_name_Hall '-C 2yc'
_symmetry_space_group_name_H-M 'C 1 2/c 1'
_atom_sites_solution_hydrogens geom
_atom_sites_solution_primary direct
_atom_sites_solution_secondary difmap
_audit_creation_method 'SHELXL-97 and CrysAlis RED'
_cell_angle_alpha 90.00
_cell_angle_beta 100.499(8)
_cell_angle_gamma 90.00
_cell_formula_units_Z 4
_cell_length_a 16.5584(15)
_cell_length_b 7.7388(6)
_cell_length_c 27.125(3)
_cell_measurement_temperature 140(1)
_cell_volume 3417.7(6)
_computing_cell_refinement
;
 CrysAlis RED, Oxford Diffraction Ltd., Version 1.171.28c4 beta 
;
_computing_data_collection
;
 CrysAlis CCD, Oxford Diffraction Ltd., Version 1.171.28c4 beta 
;
_computing_data_reduction
;
 CrysAlis RED, Oxford Diffraction Ltd., Version 1.171.28c4 beta 
;
_computing_molecular_graphics 'ORTEP (Johnson, 1971)'
_computing_publication_material 'SHELXL-97 (Sheldrick, 1997b)'
_computing_structure_refinement 'SHELXL-97 (Sheldrick, 1997b)'
_computing_structure_solution 'SHELXS-97 (Sheldrick, 1997a)'
_diffrn_ambient_temperature 140(1)
_diffrn_detector_area_resol_mean 16.0050
_diffrn_measured_fraction_theta_full 0.996
_diffrn_measured_fraction_theta_max 0.996
_diffrn_measurement_device_type 'Oxford Diffraction Xcalibur 3/CCD'
_diffrn_measurement_method 'Thin slice \f and \w scans'
_diffrn_radiation_monochromator graphite
_diffrn_radiation_source 'Enhance (Mo) X-ray Source'
_diffrn_radiation_type Mo-K\a
_diffrn_radiation_wavelength 0.71073
_diffrn_reflns_av_R_equivalents 0.0560
_diffrn_reflns_av_sigmaI/netI 0.0376
_diffrn_reflns_limit_h_max 19
_diffrn_reflns_limit_h_min -19
_diffrn_reflns_limit_k_max 9
_diffrn_reflns_limit_k_min -9
_diffrn_reflns_limit_l_max 32
_diffrn_reflns_limit_l_min -32
_diffrn_reflns_number 18200
_diffrn_reflns_theta_full 25.00
_diffrn_reflns_theta_max 25.00
_diffrn_reflns_theta_min 3.85
_exptl_absorpt_coefficient_mu 0.191
_exptl_absorpt_correction_T_max 1.0146
_exptl_absorpt_correction_T_min 0.9864
_exptl_absorpt_correction_type multi-scan
_exptl_absorpt_process_details
;
 CrysAlis RED, Oxford Diffraction Ltd., Version 1.171.28c4 beta 
 Empirical absorption correction using spherical harmonics,
  implemented in SCALE3 ABSPACK scaling algorithm.
;
_exptl_crystal_colour colourless
_exptl_crystal_density_diffrn 1.222
_exptl_crystal_density_method 'not measured'
_exptl_crystal_description 'hexagonal plate'
_exptl_crystal_F_000 1352
_exptl_crystal_size_max 0.64
_exptl_crystal_size_mid 0.40
_exptl_crystal_size_min 0.13
_refine_diff_density_max 0.456
_refine_diff_density_min -0.349
_refine_diff_density_rms 0.044
_refine_ls_extinction_method none
_refine_ls_goodness_of_fit_ref 1.128
_refine_ls_hydrogen_treatment mixed
_refine_ls_matrix_type full
_refine_ls_number_parameters 203
_refine_ls_number_reflns 2990
_refine_ls_number_restraints 0
_refine_ls_restrained_S_all 1.128
_refine_ls_R_factor_all 0.0770
_refine_ls_R_factor_gt 0.0546
_refine_ls_shift/su_max 0.001
_refine_ls_shift/su_mean 0.000
_refine_ls_structure_factor_coef Fsqd
_refine_ls_weighting_details 'calc w=1/[\s^2^(Fo^2^)+(0.0321P)^2^+5.5387P] where P=(Fo^2^+2Fc^2^)/3'
_refine_ls_weighting_scheme calc
_refine_ls_wR_factor_gt 0.0978
_refine_ls_wR_factor_ref 0.1051
_reflns_number_gt 2454
_reflns_number_total 2990
_reflns_threshold_expression I>2sigma(I)
_cod_data_source_file ic701461b-file001.cif
_cod_data_source_block damienh8
_cod_depositor_comments
;
The following automatic conversions were performed:

'_symmetry_cell_setting' value 'Monoclinic' changed to 'monoclinic'
according to
/usr/data/users/saulius/automatic-downloads/retrospective/ACS/lib/dictionaries/cif_core.dic
dictionary named 'cif_core.dic' version 2.4.2 from 2011-04-26.

Automatic conversion script
Id: cif_fix_values 2281 2013-09-26 08:29:07Z andrius 
;
_cod_original_cell_volume 3417.6(6)
_cod_original_sg_symbol_H-M C2/c
_cod_database_code 4339340

loop_
_symmetry_equiv_pos_as_xyz
'x, y, z'
'-x, y, -z+1/2'
'x+1/2, y+1/2, z'
'-x+1/2, y+1/2, -z+1/2'
'-x, -y, -z'
'x, -y, z-1/2'
'-x+1/2, -y+1/2, -z'
'x+1/2, -y+1/2, z-1/2'

loop_
_atom_site_label
_atom_site_type_symbol
_atom_site_fract_x
_atom_site_fract_y
_atom_site_fract_z
_atom_site_U_iso_or_equiv
_atom_site_adp_type
_atom_site_occupancy
_atom_site_symmetry_multiplicity
_atom_site_calc_flag
_atom_site_refinement_flags
O1A O 0.13236(10) 0.5409(3) 0.64656(7) 0.0314(5) Uani 1 1 d .
C1 C 0.20515(14) 0.6319(3) 0.65283(8) 0.0217(5) Uani 1 1 d .
C2 C 0.20978(14) 0.7933(3) 0.67591(8) 0.0217(5) Uani 1 1 d .
C3 C 0.28585(15) 0.8756(3) 0.68231(9) 0.0233(5) Uani 1 1 d .
H3 H 0.2912 0.9825 0.6983 0.028 Uiso 1 1 calc R
C4 C 0.35402(14) 0.8071(3) 0.66618(9) 0.0240(6) Uani 1 1 d .
C5 C 0.34571(15) 0.6481(3) 0.64329(9) 0.0257(6) Uani 1 1 d .
H5 H 0.3904 0.6003 0.6318 0.031 Uiso 1 1 calc R
C6 C 0.27241(14) 0.5569(3) 0.63693(8) 0.0226(5) Uani 1 1 d .
C7 C 0.26485(15) 0.3799(3) 0.61426(9) 0.0254(6) Uani 1 1 d .
H7A H 0.3167 0.3459 0.6054 0.030 Uiso 1 1 calc R
H7B H 0.2513 0.2972 0.6384 0.030 Uiso 1 1 calc R
C8 C 0.17685(14) 0.2296(3) 0.54301(9) 0.0207(5) Uani 1 1 d .
C9 C 0.19766(16) 0.0669(3) 0.56285(10) 0.0287(6) Uani 1 1 d .
H9 H 0.2311 0.0573 0.5942 0.034 Uiso 1 1 calc R
C10 C 0.16965(17) -0.0805(3) 0.53686(11) 0.0340(7) Uani 1 1 d .
H10 H 0.1848 -0.1881 0.5508 0.041 Uiso 1 1 calc R
C11 C 0.11972(17) -0.0710(4) 0.49068(10) 0.0333(6) Uani 1 1 d .
H11 H 0.1000 -0.1709 0.4736 0.040 Uiso 1 1 calc R
C12 C 0.09935(15) 0.0893(3) 0.47014(9) 0.0262(6) Uani 1 1 d .
H12 H 0.0658 0.0969 0.4388 0.031 Uiso 1 1 calc R
C13 C 0.12769(14) 0.2392(3) 0.49512(9) 0.0203(5) Uani 1 1 d .
C14 C 0.00292(15) 0.4822(3) 0.47309(9) 0.0242(6) Uani 1 1 d .
H14A H -0.0188 0.5806 0.4527 0.029 Uiso 1 1 calc R
H14B H -0.0309 0.3828 0.4614 0.029 Uiso 1 1 calc R
N1 N 0.20048(12) 0.3806(3) 0.56949(8) 0.0254(5) Uani 1 1 d .
H1 H 0.1768 0.4764 0.5594 0.030 Uiso 1 1 calc R
S1 S 0.10749(4) 0.44133(8) 0.46447(2) 0.02338(17) Uani 1 1 d .
C21 C 0.13676(15) 0.8733(3) 0.69534(9) 0.0252(6) Uani 1 1 d .
C22 C 0.11685(16) 0.7605(4) 0.73774(10) 0.0341(7) Uani 1 1 d .
H22A H 0.0711 0.8090 0.7501 0.051 Uiso 1 1 calc R
H22B H 0.1637 0.7557 0.7644 0.051 Uiso 1 1 calc R
H22C H 0.1033 0.6460 0.7254 0.051 Uiso 1 1 calc R
C23 C 0.06078(16) 0.8869(4) 0.65342(10) 0.0355(7) Uani 1 1 d .
H23A H 0.0161 0.9369 0.6666 0.053 Uiso 1 1 calc R
H23B H 0.0455 0.7738 0.6405 0.053 Uiso 1 1 calc R
H23C H 0.0733 0.9587 0.6269 0.053 Uiso 1 1 calc R
C24 C 0.15513(16) 1.0546(4) 0.71620(10) 0.0349(6) Uani 1 1 d .
H24A H 0.1078 1.0991 0.7278 0.052 Uiso 1 1 calc R
H24B H 0.1683 1.1284 0.6903 0.052 Uiso 1 1 calc R
H24C H 0.2009 1.0505 0.7436 0.052 Uiso 1 1 calc R
C41 C 0.43418(16) 0.9043(4) 0.67390(11) 0.0349(7) Uani 1 1 d .
H41A H 0.4280 1.0122 0.6903 0.052 Uiso 0.50 1 calc PR
H41B H 0.4495 0.9261 0.6420 0.052 Uiso 0.50 1 calc PR
H41C H 0.4761 0.8366 0.6943 0.052 Uiso 0.50 1 calc PR
H41D H 0.4744 0.8378 0.6608 0.052 Uiso 0.50 1 calc PR
H41E H 0.4529 0.9238 0.7091 0.052 Uiso 0.50 1 calc PR
H41F H 0.4264 1.0133 0.6568 0.052 Uiso 0.50 1 calc PR
H1A H 0.134(2) 0.476(5) 0.6234(13) 0.056(11) Uiso 1 1 d .

loop_
_atom_site_aniso_label
_atom_site_aniso_U_11
_atom_site_aniso_U_22
_atom_site_aniso_U_33
_atom_site_aniso_U_23
_atom_site_aniso_U_13
_atom_site_aniso_U_12
O1A 0.0225(10) 0.0361(11) 0.0356(11) -0.0094(10) 0.0054(8) -0.0060(8)
C1 0.0182(12) 0.0298(14) 0.0157(12) 0.0009(11) -0.0008(9) -0.0019(10)
C2 0.0199(13) 0.0296(14) 0.0144(12) 0.0032(10) -0.0001(9) 0.0024(11)
C3 0.0258(13) 0.0264(13) 0.0160(12) -0.0001(10) -0.0009(10) 0.0006(11)
C4 0.0204(13) 0.0334(15) 0.0167(12) 0.0032(11) -0.0003(10) -0.0010(11)
C5 0.0208(13) 0.0380(16) 0.0182(13) 0.0000(11) 0.0031(10) 0.0055(11)
C6 0.0227(13) 0.0297(14) 0.0136(12) 0.0025(11) -0.0017(9) 0.0037(11)
C7 0.0240(14) 0.0307(15) 0.0198(13) -0.0013(11) -0.0007(10) 0.0040(11)
C8 0.0197(12) 0.0210(13) 0.0224(13) -0.0009(10) 0.0068(10) 0.0016(10)
C9 0.0321(14) 0.0286(14) 0.0246(13) 0.0036(12) 0.0028(11) 0.0048(12)
C10 0.0450(17) 0.0191(14) 0.0399(16) 0.0077(12) 0.0126(13) 0.0053(12)
C11 0.0431(17) 0.0221(14) 0.0350(16) -0.0044(12) 0.0078(12) -0.0052(13)
C12 0.0276(14) 0.0266(15) 0.0244(14) -0.0035(11) 0.0047(10) -0.0022(11)
C13 0.0187(12) 0.0212(13) 0.0223(13) 0.0008(10) 0.0068(10) 0.0037(10)
C14 0.0222(13) 0.0239(14) 0.0248(13) 0.0001(10) -0.0006(10) 0.0037(10)
N1 0.0275(12) 0.0215(11) 0.0232(11) -0.0014(9) -0.0060(9) 0.0076(9)
S1 0.0247(3) 0.0226(3) 0.0225(3) 0.0032(3) 0.0035(2) 0.0029(3)
C21 0.0216(13) 0.0327(15) 0.0211(13) 0.0000(11) 0.0031(10) 0.0033(11)
C22 0.0282(15) 0.0473(18) 0.0293(15) 0.0024(13) 0.0117(12) 0.0049(13)
C23 0.0238(14) 0.0475(18) 0.0334(16) -0.0015(13) 0.0001(12) 0.0087(12)
C24 0.0334(15) 0.0369(16) 0.0352(15) -0.0060(14) 0.0086(12) 0.0054(13)
C41 0.0277(15) 0.0419(18) 0.0348(16) -0.0045(13) 0.0046(12) -0.0061(12)

loop_
_atom_type_symbol
_atom_type_description
_atom_type_scat_dispersion_real
_atom_type_scat_dispersion_imag
_atom_type_scat_source
C C 0.0033 0.0016 'International Tables Vol C Tables 4.2.6.8 and 6.1.1.4'
H H 0.0000 0.0000 'International Tables Vol C Tables 4.2.6.8 and 6.1.1.4'
N N 0.0061 0.0033 'International Tables Vol C Tables 4.2.6.8 and 6.1.1.4'
O O 0.0106 0.0060 'International Tables Vol C Tables 4.2.6.8 and 6.1.1.4'
S S 0.1246 0.1234 'International Tables Vol C Tables 4.2.6.8 and 6.1.1.4'

loop_
_geom_angle_atom_site_label_1
_geom_angle_atom_site_label_2
_geom_angle_atom_site_label_3
_geom_angle
_geom_angle_site_symmetry_1
C1 O1A H1A 105(2) .
O1A C1 C6 118.6(2) .
O1A C1 C2 119.2(2) .
C6 C1 C2 122.1(2) .
C1 C2 C3 116.1(2) .
C1 C2 C21 122.3(2) .
C3 C2 C21 121.6(2) .
C4 C3 C2 123.7(2) .
C4 C3 H3 118.2 .
C2 C3 H3 118.2 .
C5 C4 C3 117.7(2) .
C5 C4 C41 121.5(2) .
C3 C4 C41 120.8(2) .
C4 C5 C6 121.7(2) .
C4 C5 H5 119.2 .
C6 C5 H5 119.2 .
C5 C6 C1 118.7(2) .
C5 C6 C7 121.5(2) .
C1 C6 C7 119.8(2) .
N1 C7 C6 109.4(2) .
N1 C7 H7A 109.8 .
C6 C7 H7A 109.8 .
N1 C7 H7B 109.8 .
C6 C7 H7B 109.8 .
H7A C7 H7B 108.3 .
C9 C8 N1 122.4(2) .
C9 C8 C13 117.9(2) .
N1 C8 C13 119.7(2) .
C10 C9 C8 121.1(2) .
C10 C9 H9 119.4 .
C8 C9 H9 119.4 .
C11 C10 C9 121.0(3) .
C11 C10 H10 119.5 .
C9 C10 H10 119.5 .
C10 C11 C12 118.7(3) .
C10 C11 H11 120.6 .
C12 C11 H11 120.6 .
C11 C12 C13 121.4(2) .
C11 C12 H12 119.3 .
C13 C12 H12 119.3 .
C12 C13 C8 119.9(2) .
C12 C13 S1 119.47(19) .
C8 C13 S1 120.53(18) .
C14 C14 S1 112.8(2) 5_566
C14 C14 H14A 109.0 5_566
S1 C14 H14A 109.0 .
C14 C14 H14B 109.0 5_566
S1 C14 H14B 109.0 .
H14A C14 H14B 107.8 .
C8 N1 C7 121.3(2) .
C8 N1 H1 119.3 .
C7 N1 H1 119.3 .
C13 S1 C14 101.30(11) .
C24 C21 C22 107.6(2) .
C24 C21 C2 112.5(2) .
C22 C21 C2 108.7(2) .
C24 C21 C23 107.0(2) .
C22 C21 C23 109.7(2) .
C2 C21 C23 111.3(2) .
C21 C22 H22A 109.5 .
C21 C22 H22B 109.5 .
H22A C22 H22B 109.5 .
C21 C22 H22C 109.5 .
H22A C22 H22C 109.5 .
H22B C22 H22C 109.5 .
C21 C23 H23A 109.5 .
C21 C23 H23B 109.5 .
H23A C23 H23B 109.5 .
C21 C23 H23C 109.5 .
H23A C23 H23C 109.5 .
H23B C23 H23C 109.5 .
C21 C24 H24A 109.5 .
C21 C24 H24B 109.5 .
H24A C24 H24B 109.5 .
C21 C24 H24C 109.5 .
H24A C24 H24C 109.5 .
H24B C24 H24C 109.5 .
C4 C41 H41A 109.5 .
C4 C41 H41B 109.5 .
H41A C41 H41B 109.5 .
C4 C41 H41C 109.5 .
H41A C41 H41C 109.5 .
H41B C41 H41C 109.5 .
C4 C41 H41D 109.5 .
H41A C41 H41D 141.1 .
H41B C41 H41D 56.3 .
H41C C41 H41D 56.3 .
C4 C41 H41E 109.5 .
H41A C41 H41E 56.3 .
H41B C41 H41E 141.1 .
H41C C41 H41E 56.3 .
H41D C41 H41E 109.5 .
C4 C41 H41F 109.5 .
H41A C41 H41F 56.3 .
H41B C41 H41F 56.3 .
H41C C41 H41F 141.1 .
H41D C41 H41F 109.5 .
H41E C41 H41F 109.5 .

loop_
_geom_bond_atom_site_label_1
_geom_bond_atom_site_label_2
_geom_bond_distance
_geom_bond_site_symmetry_2
O1A C1 1.380(3) .
O1A H1A 0.81(3) .
C1 C6 1.392(3) .
C1 C2 1.393(3) .
C2 C3 1.394(3) .
C2 C21 1.535(3) .
C3 C4 1.388(3) .
C3 H3 0.9300 .
C4 C5 1.374(4) .
C4 C41 1.507(3) .
C5 C6 1.387(3) .
C5 H5 0.9300 .
C6 C7 1.497(4) .
C7 N1 1.463(3) .
C7 H7A 0.9700 .
C7 H7B 0.9700 .
C8 C9 1.388(3) .
C8 N1 1.390(3) .
C8 C13 1.404(3) .
C9 C10 1.376(4) .
C9 H9 0.9300 .
C10 C11 1.371(4) .
C10 H10 0.9300 .
C11 C12 1.376(4) .
C11 H11 0.9300 .
C12 C13 1.381(3) .
C12 H12 0.9300 .
C13 S1 1.775(2) .
C14 C14 1.506(5) 5_566
C14 S1 1.817(2) .
C14 H14A 0.9700 .
C14 H14B 0.9700 .
N1 H1 0.8600 .
C21 C24 1.523(4) .
C21 C22 1.527(3) .
C21 C23 1.538(3) .
C22 H22A 0.9600 .
C22 H22B 0.9600 .
C22 H22C 0.9600 .
C23 H23A 0.9600 .
C23 H23B 0.9600 .
C23 H23C 0.9600 .
C24 H24A 0.9600 .
C24 H24B 0.9600 .
C24 H24C 0.9600 .
C41 H41A 0.9600 .
C41 H41B 0.9600 .
C41 H41C 0.9600 .
C41 H41D 0.9600 .
C41 H41E 0.9600 .
C41 H41F 0.9600 .

loop_
_geom_torsion_atom_site_label_1
_geom_torsion_atom_site_label_2
_geom_torsion_atom_site_label_3
_geom_torsion_atom_site_label_4
_geom_torsion
_geom_torsion_site_symmetry_1
O1A C1 C2 C3 178.2(2) .
C6 C1 C2 C3 -0.1(3) .
O1A C1 C2 C21 0.8(3) .
C6 C1 C2 C21 -177.5(2) .
C1 C2 C3 C4 1.4(3) .
C21 C2 C3 C4 178.9(2) .
C2 C3 C4 C5 -0.9(4) .
C2 C3 C4 C41 179.4(2) .
C3 C4 C5 C6 -0.9(3) .
C41 C4 C5 C6 178.8(2) .
C4 C5 C6 C1 2.1(3) .
C4 C5 C6 C7 -176.9(2) .
O1A C1 C6 C5 -179.9(2) .
C2 C1 C6 C5 -1.6(3) .
O1A C1 C6 C7 -0.8(3) .
C2 C1 C6 C7 177.5(2) .
C5 C6 C7 N1 -121.2(2) .
C1 C6 C7 N1 59.8(3) .
N1 C8 C9 C10 176.4(2) .
C13 C8 C9 C10 -1.3(4) .
C8 C9 C10 C11 -0.5(4) .
C9 C10 C11 C12 1.4(4) .
C10 C11 C12 C13 -0.4(4) .
C11 C12 C13 C8 -1.5(4) .
C11 C12 C13 S1 174.1(2) .
C9 C8 C13 C12 2.3(3) .
N1 C8 C13 C12 -175.5(2) .
C9 C8 C13 S1 -173.30(18) .
N1 C8 C13 S1 8.9(3) .
C9 C8 N1 C7 15.3(4) .
C13 C8 N1 C7 -167.0(2) .
C6 C7 N1 C8 -175.6(2) .
C12 C13 S1 C14 81.0(2) .
C8 C13 S1 C14 -103.4(2) .
C14 C14 S1 C13 68.6(3) 5_566
C1 C2 C21 C24 -176.6(2) .
C3 C2 C21 C24 6.1(3) .
C1 C2 C21 C22 64.4(3) .
C3 C2 C21 C22 -112.9(3) .
C1 C2 C21 C23 -56.5(3) .
C3 C2 C21 C23 126.2(2) .
